data_1512939
loop_
_publ_author_name
'Timothy J. Boyle'
'Leigh Anna M. Ottley'

_publ_section_title
;
 Structural characterization of the coordination behavior of
 4,4'-di-methoxy,2,2'-di-ol-benzophenone modified metal
 alkoxides
;
_journal_issue 1
_journal_name_full 'Inorganica Chimica Acta'
_journal_page_first 69
_journal_page_last 80
_journal_paper_doi 10.1016/j.ica.2010.08.047
_journal_volume 364
_journal_year 2010
_chemical_formula_sum 'C60 H88 Nb2 O16'
_chemical_formula_weight 1251.12
_chemical_name_systematic
; 
 ? 
;
_space_group_IT_number 2
_symmetry_cell_setting triclinic
_symmetry_space_group_name_Hall '-P 1'
_symmetry_space_group_name_H-M 'P -1'
_atom_sites_solution_hydrogens geom
_atom_sites_solution_primary direct
_atom_sites_solution_secondary difmap
_audit_creation_method SHELXL-97
_cell_angle_alpha 77.074(4)
_cell_angle_beta 84.650(3)
_cell_angle_gamma 83.303(4)
_cell_formula_units_Z 1
_cell_length_a 9.8718(19)
_cell_length_b 12.387(2)
_cell_length_c 14.648(3)
_cell_measurement_temperature 173(2)
_cell_volume 1729.7(6)
_computing_cell_refinement 'Bruker SMART'
_computing_data_collection 'Bruker SMART'
_computing_data_reduction 'Bruker SAINT'
_computing_molecular_graphics 'Bruker SHELXTL'
_computing_publication_material 'Bruker SHELXTL'
_computing_structure_refinement 'SHELXL-97 (Sheldrick, 1997)'
_computing_structure_solution 'SHELXS-97 (Sheldrick, 1990)'
_diffrn_ambient_temperature 173(2)
_diffrn_measured_fraction_theta_full 0.993
_diffrn_measured_fraction_theta_max 0.993
_diffrn_measurement_device_type 'CCD area detector'
_diffrn_measurement_method 'phi and omega scans'
_diffrn_radiation_monochromator graphite
_diffrn_radiation_source 'fine-focus sealed tube'
_diffrn_radiation_type MoK\a
_diffrn_radiation_wavelength 0.71073
_diffrn_reflns_av_R_equivalents 0.0441
_diffrn_reflns_av_sigmaI/netI 0.0725
_diffrn_reflns_limit_h_max 10
_diffrn_reflns_limit_h_min -10
_diffrn_reflns_limit_k_max 13
_diffrn_reflns_limit_k_min -13
_diffrn_reflns_limit_l_max 16
_diffrn_reflns_limit_l_min -16
_diffrn_reflns_number 10729
_diffrn_reflns_theta_full 23.29
_diffrn_reflns_theta_max 23.29
_diffrn_reflns_theta_min 1.70
_exptl_absorpt_coefficient_mu 0.389
_exptl_absorpt_correction_T_max 0.943
_exptl_absorpt_correction_T_min 0.925
_exptl_absorpt_correction_type empirical
_exptl_absorpt_process_details SADABS
_exptl_crystal_colour orange
_exptl_crystal_density_diffrn 1.201
_exptl_crystal_density_meas ?
_exptl_crystal_density_method 'not measured'
_exptl_crystal_description irregular
_exptl_crystal_F_000 658
_exptl_crystal_size_max 0.20
_exptl_crystal_size_mid 0.18
_exptl_crystal_size_min 0.15
_refine_diff_density_max 0.557
_refine_diff_density_min -0.399
_refine_diff_density_rms 0.079
_refine_ls_extinction_method none
_refine_ls_goodness_of_fit_ref 1.036
_refine_ls_hydrogen_treatment constr
_refine_ls_matrix_type full
_refine_ls_number_parameters 363
_refine_ls_number_reflns 4957
_refine_ls_number_restraints 0
_refine_ls_restrained_S_all 1.036
_refine_ls_R_factor_all 0.0747
_refine_ls_R_factor_gt 0.0567
_refine_ls_shift/su_max 0.028
_refine_ls_shift/su_mean 0.001
_refine_ls_structure_factor_coef Fsqd
_refine_ls_weighting_details 'calc w=1/[\s^2^(Fo^2^)+(0.0700P)^2^+0.0000P] where P=(Fo^2^+2Fc^2^)/3'
_refine_ls_weighting_scheme calc
_refine_ls_wR_factor_gt 0.1297
_refine_ls_wR_factor_ref 0.1391
_reflns_number_gt 3865
_reflns_number_total 4957
_reflns_threshold_expression >2sigma(I)
_cod_data_source_file 2010-69.cif
_cod_data_source_block 10oc201ss
_cod_depositor_comments
;
The following automatic conversions were performed:

'_symmetry_cell_setting' value 'Triclinic' changed to 'triclinic'
according to the built-in table from CIF Core dictionary named
'cif_core.dic' version 2.4.1 from 2010-06-29.

Automatic conversion script
Id: cif_fix_values 1891 2012-01-12 08:04:46Z andrius 

The following automatic conversions were performed:

'_exptl_crystal_density_meas' value 'not measured' was changed to '?'
- the value is perceived as not measured.

Automatic conversion script
Id: cif_fix_values 3008 2015-01-20 13:52:24Z robertas 
;
_cod_original_sg_symbol_H-M P-1
_cod_database_code 1512939

loop_
_symmetry_equiv_pos_as_xyz
'x, y, z'
'-x, -y, -z'

loop_
_atom_site_label
_atom_site_type_symbol
_atom_site_fract_x
_atom_site_fract_y
_atom_site_fract_z
_atom_site_U_iso_or_equiv
_atom_site_adp_type
_atom_site_occupancy
_atom_site_symmetry_multiplicity
_atom_site_calc_flag
_atom_site_refinement_flags
Nb1 Nb 0.65001(5) 0.67128(4) 0.81941(3) 0.03592(19) Uani 1 1 d .
O1 O 0.7498(3) 0.5268(3) 0.8804(2) 0.0347(8) Uani 1 1 d .
O2 O 0.5151(3) 0.6538(3) 0.9474(2) 0.0380(8) Uani 1 1 d .
O3 O 0.7527(3) 0.7388(3) 0.8872(2) 0.0419(9) Uani 1 1 d .
O4 O 0.7575(4) 0.6820(3) 0.7062(2) 0.0511(10) Uani 1 1 d .
O5 O 0.5198(3) 0.5709(3) 0.7947(2) 0.0415(9) Uani 1 1 d .
O6 O 0.5257(4) 0.7941(3) 0.7746(3) 0.0570(11) Uani 1 1 d .
O7 O 0.1100(4) 0.4451(3) 0.7347(3) 0.0578(11) Uani 1 1 d .
O8 O 0.8562(4) 0.2515(3) 0.7035(2) 0.0559(10) Uani 1 1 d .
C1 C 0.7408(5) 0.4216(4) 0.8738(3) 0.0335(12) Uani 1 1 d .
C2 C 0.7978(5) 0.3851(4) 0.7942(3) 0.0390(12) Uani 1 1 d .
H2 H 0.8430 0.4354 0.7455 0.047 Uiso 1 1 calc R
C3 C 0.7907(5) 0.2782(4) 0.7842(3) 0.0390(12) Uani 1 1 d .
C4 C 0.7195(5) 0.2051(4) 0.8513(4) 0.0464(14) Uani 1 1 d .
H4 H 0.7115 0.1321 0.8433 0.056 Uiso 1 1 calc R
C5 C 0.6601(5) 0.2399(4) 0.9303(4) 0.0436(13) Uani 1 1 d .
H5 H 0.6091 0.1904 0.9760 0.052 Uiso 1 1 calc R
C6 C 0.6729(5) 0.3454(4) 0.9449(3) 0.0325(11) Uani 1 1 d .
C7 C 0.6069(5) 0.3718(4) 1.0340(3) 0.0344(12) Uani 1 1 d .
C8 C 0.6773(5) 0.4158(4) 1.0968(3) 0.0315(11) Uani 1 1 d .
C9 C 0.8632(7) 0.1399(5) 0.6951(5) 0.074(2) Uani 1 1 d .
H9A H 0.8989 0.0910 0.7518 0.110 Uiso 1 1 calc R
H9B H 0.9240 0.1296 0.6403 0.110 Uiso 1 1 calc R
H9C H 0.7716 0.1216 0.6874 0.110 Uiso 1 1 calc R
C10 C 0.7997(6) 0.7227(5) 0.9782(4) 0.0513(15) Uani 1 1 d .
H10A H 0.8818 0.6681 0.9837 0.062 Uiso 1 1 calc R
H10B H 0.7281 0.6913 1.0254 0.062 Uiso 1 1 calc R
C11 C 0.8896(9) 0.8005(6) 1.0961(5) 0.094(3) Uani 1 1 d .
H11A H 0.9125 0.8684 1.1125 0.141 Uiso 1 1 calc R
H11B H 0.9718 0.7479 1.0960 0.141 Uiso 1 1 calc R
H11C H 0.8200 0.7667 1.1423 0.141 Uiso 1 1 calc R
C12 C 0.8346(7) 0.8294(5) 0.9992(4) 0.0579(16) Uani 1 1 d .
C13 C 0.9409(9) 0.8791(6) 0.9268(6) 0.106(3) Uani 1 1 d .
H13A H 0.9073 0.8907 0.8641 0.160 Uiso 1 1 calc R
H13B H 1.0251 0.8283 0.9305 0.160 Uiso 1 1 calc R
H13C H 0.9597 0.9506 0.9385 0.160 Uiso 1 1 calc R
C14 C 0.7065(8) 0.9094(5) 0.9974(5) 0.093(2) Uani 1 1 d .
H14A H 0.7282 0.9793 1.0106 0.139 Uiso 1 1 calc R
H14B H 0.6379 0.8767 1.0451 0.139 Uiso 1 1 calc R
H14C H 0.6703 0.9241 0.9352 0.139 Uiso 1 1 calc R
C15 C 0.8861(7) 0.6700(6) 0.6626(5) 0.096(3) Uani 1 1 d .
H15 H 0.9365 0.5989 0.6685 0.115 Uiso 1 1 calc R
C16 C 0.9424(6) 0.7694(6) 0.6072(4) 0.0628(17) Uani 1 1 d .
C17 C 0.8563(10) 0.8228(11) 0.5322(8) 0.194(7) Uani 1 1 d .
H17A H 0.8443 0.7695 0.4940 0.291 Uiso 1 1 calc R
H17B H 0.8993 0.8863 0.4929 0.291 Uiso 1 1 calc R
H17C H 0.7670 0.8488 0.5589 0.291 Uiso 1 1 calc R
C18 C 0.9466(14) 0.8457(10) 0.6690(9) 0.221(8) Uani 1 1 d .
H18A H 0.9869 0.9128 0.6339 0.332 Uiso 1 1 calc R
H18B H 1.0022 0.8095 0.7215 0.332 Uiso 1 1 calc R
H18C H 0.8535 0.8662 0.6933 0.332 Uiso 1 1 calc R
C19 C 1.0887(8) 0.7403(8) 0.5698(7) 0.142(4) Uani 1 1 d .
H19A H 1.0892 0.6844 0.5318 0.213 Uiso 1 1 calc R
H19B H 1.1460 0.7105 0.6226 0.213 Uiso 1 1 calc R
H19C H 1.1246 0.8074 0.5309 0.213 Uiso 1 1 calc R
C20 C 0.3912(5) 0.5543(4) 0.8212(3) 0.0358(12) Uani 1 1 d .
C21 C 0.3219(5) 0.5035(4) 0.7663(3) 0.0408(13) Uani 1 1 d .
H21 H 0.3696 0.4771 0.7149 0.049 Uiso 1 1 calc R
C22 C 0.1847(5) 0.4914(4) 0.7860(4) 0.0446(13) Uani 1 1 d .
C23 C 0.1781(7) 0.4011(6) 0.6585(4) 0.076(2) Uani 1 1 d .
H23A H 0.2072 0.4622 0.6083 0.115 Uiso 1 1 calc R
H23B H 0.1156 0.3598 0.6346 0.115 Uiso 1 1 calc R
H23C H 0.2584 0.3509 0.6806 0.115 Uiso 1 1 calc R
C24 C 0.1131(5) 0.5289(4) 0.8625(3) 0.0426(13) Uani 1 1 d .
H24 H 0.0175 0.5240 0.8740 0.051 Uiso 1 1 calc R
C25 C 0.1821(5) 0.5721(4) 0.9195(3) 0.0376(12) Uani 1 1 d .
H25 H 0.1337 0.5949 0.9723 0.045 Uiso 1 1 calc R
C26 C 0.3928(8) 0.8505(6) 0.7694(6) 0.103(3) Uani 1 1 d .
H26A H 0.3544 0.8532 0.8338 0.123 Uiso 1 1 calc R
H26B H 0.3343 0.8071 0.7430 0.123 Uiso 1 1 calc R
C27 C 0.3862(7) 0.9620(6) 0.7136(5) 0.0712(19) Uani 1 1 d .
C28 C 0.4292(16) 0.9621(12) 0.6170(7) 0.246(9) Uani 1 1 d .
H28A H 0.4907 1.0203 0.5930 0.368 Uiso 1 1 calc R
H28B H 0.3490 0.9767 0.5798 0.368 Uiso 1 1 calc R
H28C H 0.4773 0.8895 0.6124 0.368 Uiso 1 1 calc R
C29 C 0.4799(11) 1.0279(8) 0.7517(10) 0.191(6) Uani 1 1 d .
H29A H 0.5732 0.9911 0.7506 0.286 Uiso 1 1 calc R
H29B H 0.4480 1.0318 0.8164 0.286 Uiso 1 1 calc R
H29C H 0.4787 1.1034 0.7127 0.286 Uiso 1 1 calc R
C30 C 0.2456(9) 1.0170(8) 0.7188(8) 0.148(4) Uani 1 1 d .
H30A H 0.2473 1.0976 0.6970 0.222 Uiso 1 1 calc R
H30B H 0.2068 1.0004 0.7839 0.222 Uiso 1 1 calc R
H30C H 0.1893 0.9894 0.6789 0.222 Uiso 1 1 calc R

loop_
_atom_site_aniso_label
_atom_site_aniso_U_11
_atom_site_aniso_U_22
_atom_site_aniso_U_33
_atom_site_aniso_U_23
_atom_site_aniso_U_13
_atom_site_aniso_U_12
Nb1 0.0309(3) 0.0400(3) 0.0347(3) -0.0030(2) 0.00376(19) -0.0093(2)
O1 0.0308(18) 0.037(2) 0.0381(19) -0.0088(15) 0.0003(15) -0.0124(15)
O2 0.0276(19) 0.050(2) 0.039(2) -0.0143(17) 0.0018(15) -0.0095(16)
O3 0.039(2) 0.045(2) 0.044(2) -0.0110(17) 0.0049(17) -0.0159(17)
O4 0.041(2) 0.065(3) 0.043(2) -0.0041(19) 0.0101(18) -0.0152(19)
O5 0.0250(19) 0.065(2) 0.037(2) -0.0164(18) 0.0034(15) -0.0083(17)
O6 0.048(2) 0.053(2) 0.063(3) -0.002(2) -0.006(2) 0.006(2)
O7 0.041(2) 0.092(3) 0.051(2) -0.030(2) 0.0032(19) -0.028(2)
O8 0.066(3) 0.062(3) 0.045(2) -0.025(2) 0.0173(19) -0.018(2)
C1 0.022(3) 0.044(3) 0.035(3) -0.006(2) -0.004(2) -0.007(2)
C2 0.036(3) 0.048(3) 0.035(3) -0.009(2) 0.002(2) -0.015(3)
C3 0.036(3) 0.047(3) 0.035(3) -0.013(3) 0.005(2) -0.010(3)
C4 0.052(4) 0.042(3) 0.047(3) -0.015(3) 0.006(3) -0.011(3)
C5 0.042(3) 0.046(3) 0.045(3) -0.011(3) 0.005(3) -0.016(3)
C6 0.027(3) 0.041(3) 0.030(3) -0.008(2) -0.002(2) -0.004(2)
C7 0.023(3) 0.036(3) 0.040(3) -0.002(2) 0.002(2) 0.000(2)
C8 0.025(3) 0.038(3) 0.029(3) -0.003(2) -0.001(2) -0.004(2)
C9 0.095(5) 0.061(4) 0.068(4) -0.029(4) 0.022(4) -0.012(4)
C10 0.047(3) 0.052(4) 0.056(4) -0.009(3) -0.006(3) -0.011(3)
C11 0.130(7) 0.076(5) 0.088(6) -0.019(4) -0.047(5) -0.025(5)
C12 0.075(4) 0.048(4) 0.055(4) -0.014(3) -0.011(3) -0.012(3)
C13 0.128(7) 0.102(6) 0.106(6) -0.032(5) 0.008(5) -0.076(6)
C14 0.119(7) 0.060(4) 0.106(6) -0.033(4) -0.023(5) 0.008(5)
C15 0.066(5) 0.078(5) 0.114(6) 0.019(5) 0.036(5) 0.006(4)
C16 0.055(4) 0.079(5) 0.051(4) -0.002(3) 0.001(3) -0.023(4)
C17 0.100(8) 0.267(15) 0.144(10) 0.090(10) 0.013(7) -0.001(9)
C18 0.284(17) 0.195(12) 0.228(14) -0.133(11) 0.155(13) -0.164(12)
C19 0.084(6) 0.162(9) 0.139(8) 0.030(7) 0.046(6) -0.007(7)
C20 0.028(3) 0.041(3) 0.035(3) -0.005(2) 0.003(2) -0.003(2)
C21 0.039(3) 0.052(3) 0.035(3) -0.016(3) 0.000(2) -0.009(3)
C22 0.036(3) 0.056(4) 0.046(3) -0.011(3) -0.006(3) -0.017(3)
C23 0.064(4) 0.118(6) 0.066(4) -0.053(4) 0.004(3) -0.031(4)
C24 0.033(3) 0.060(4) 0.035(3) -0.007(3) 0.001(2) -0.015(3)
C25 0.032(3) 0.047(3) 0.030(3) -0.005(2) 0.001(2) -0.001(2)
C26 0.092(6) 0.077(5) 0.122(7) 0.021(5) -0.023(5) -0.008(5)
C27 0.060(4) 0.065(4) 0.080(5) -0.006(4) -0.016(4) 0.019(4)
C28 0.291(18) 0.292(18) 0.078(8) 0.023(9) 0.033(9) 0.128(15)
C29 0.152(10) 0.095(8) 0.350(19) -0.064(10) -0.085(12) -0.030(7)
C30 0.111(8) 0.114(8) 0.216(12) -0.036(8) -0.035(8) 0.025(7)

loop_
_atom_type_symbol
_atom_type_description
_atom_type_scat_dispersion_real
_atom_type_scat_dispersion_imag
_atom_type_scat_source
C C 0.0033 0.0016 'International Tables Vol C Tables 4.2.6.8 and 6.1.1.4'
H H 0.0000 0.0000 'International Tables Vol C Tables 4.2.6.8 and 6.1.1.4'
O O 0.0106 0.0060 'International Tables Vol C Tables 4.2.6.8 and 6.1.1.4'
Nb Nb -2.0727 0.6215 'International Tables Vol C Tables 4.2.6.8 and 6.1.1.4'

loop_
_geom_angle_atom_site_label_1
_geom_angle_atom_site_label_2
_geom_angle_atom_site_label_3
_geom_angle
_geom_angle_site_symmetry_1
_geom_angle_site_symmetry_3
O3 Nb1 O4 101.25(15) . .
O3 Nb1 O6 98.62(16) . .
O4 Nb1 O6 94.94(16) . .
O3 Nb1 O5 158.91(13) . .
O4 Nb1 O5 97.54(14) . .
O6 Nb1 O5 89.18(16) . .
O3 Nb1 O1 86.65(14) . .
O4 Nb1 O1 93.88(14) . .
O6 Nb1 O1 168.64(14) . .
O5 Nb1 O1 82.57(13) . .
O3 Nb1 O2 82.47(13) . .
O4 Nb1 O2 176.28(14) . .
O6 Nb1 O2 84.29(15) . .
O5 Nb1 O2 78.83(12) . .
O1 Nb1 O2 86.45(12) . .
C1 O1 Nb1 131.8(3) . .
C7 O2 Nb1 132.5(3) 2_667 .
C10 O3 Nb1 140.0(3) . .
C15 O4 Nb1 147.3(4) . .
C20 O5 Nb1 135.2(3) . .
C26 O6 Nb1 152.5(4) . .
C22 O7 C23 118.4(4) . .
C3 O8 C9 117.5(4) . .
O1 C1 C2 119.7(4) . .
O1 C1 C6 122.3(4) . .
C2 C1 C6 118.0(4) . .
C3 C2 C1 121.8(5) . .
C3 C2 H2 119.1 . .
C1 C2 H2 119.1 . .
C2 C3 C4 120.5(5) . .
C2 C3 O8 115.8(4) . .
C4 C3 O8 123.7(5) . .
C3 C4 C5 118.8(5) . .
C3 C4 H4 120.6 . .
C5 C4 H4 120.6 . .
C4 C5 C6 121.8(5) . .
C4 C5 H5 119.1 . .
C6 C5 H5 119.1 . .
C5 C6 C1 119.0(4) . .
C5 C6 C7 116.7(4) . .
C1 C6 C7 124.3(4) . .
O2 C7 C8 122.6(4) 2_667 .
O2 C7 C6 114.2(4) 2_667 .
C8 C7 C6 123.1(4) . .
C25 C8 C20 117.7(4) 2_667 2_667
C25 C8 C7 120.8(4) 2_667 .
C20 C8 C7 121.5(4) 2_667 .
O8 C9 H9A 109.5 . .
O8 C9 H9B 109.5 . .
H9A C9 H9B 109.5 . .
O8 C9 H9C 109.5 . .
H9A C9 H9C 109.5 . .
H9B C9 H9C 109.5 . .
O3 C10 C12 112.2(5) . .
O3 C10 H10A 109.2 . .
C12 C10 H10A 109.2 . .
O3 C10 H10B 109.2 . .
C12 C10 H10B 109.2 . .
H10A C10 H10B 107.9 . .
C12 C11 H11A 109.5 . .
C12 C11 H11B 109.5 . .
H11A C11 H11B 109.5 . .
C12 C11 H11C 109.5 . .
H11A C11 H11C 109.5 . .
H11B C11 H11C 109.5 . .
C13 C12 C10 109.6(5) . .
C13 C12 C14 110.0(6) . .
C10 C12 C14 108.8(5) . .
C13 C12 C11 110.4(6) . .
C10 C12 C11 107.2(5) . .
C14 C12 C11 110.8(6) . .
C12 C13 H13A 109.5 . .
C12 C13 H13B 109.5 . .
H13A C13 H13B 109.5 . .
C12 C13 H13C 109.5 . .
H13A C13 H13C 109.5 . .
H13B C13 H13C 109.5 . .
C12 C14 H14A 109.5 . .
C12 C14 H14B 109.5 . .
H14A C14 H14B 109.5 . .
C12 C14 H14C 109.5 . .
H14A C14 H14C 109.5 . .
H14B C14 H14C 109.5 . .
O4 C15 C16 117.9(6) . .
O4 C15 H15 121.0 . .
C16 C15 H15 121.0 . .
C17 C16 C15 110.6(7) . .
C17 C16 C18 108.6(10) . .
C15 C16 C18 107.6(7) . .
C17 C16 C19 111.7(7) . .
C15 C16 C19 110.2(6) . .
C18 C16 C19 108.0(8) . .
C16 C17 H17A 109.5 . .
C16 C17 H17B 109.5 . .
H17A C17 H17B 109.5 . .
C16 C17 H17C 109.5 . .
H17A C17 H17C 109.5 . .
H17B C17 H17C 109.5 . .
C16 C18 H18A 109.5 . .
C16 C18 H18B 109.5 . .
H18A C18 H18B 109.5 . .
C16 C18 H18C 109.5 . .
H18A C18 H18C 109.5 . .
H18B C18 H18C 109.5 . .
C16 C19 H19A 109.5 . .
C16 C19 H19B 109.5 . .
H19A C19 H19B 109.5 . .
C16 C19 H19C 109.5 . .
H19A C19 H19C 109.5 . .
H19B C19 H19C 109.5 . .
O5 C20 C21 117.6(4) . .
O5 C20 C8 122.9(4) . 2_667
C21 C20 C8 119.6(4) . 2_667
C22 C21 C20 120.4(5) . .
C22 C21 H21 119.8 . .
C20 C21 H21 119.8 . .
O7 C22 C21 123.8(5) . .
O7 C22 C24 115.7(5) . .
C21 C22 C24 120.5(5) . .
O7 C23 H23A 109.5 . .
O7 C23 H23B 109.5 . .
H23A C23 H23B 109.5 . .
O7 C23 H23C 109.5 . .
H23A C23 H23C 109.5 . .
H23B C23 H23C 109.5 . .
C25 C24 C22 119.3(5) . .
C25 C24 H24 120.4 . .
C22 C24 H24 120.4 . .
C24 C25 C8 122.2(5) . 2_667
C24 C25 H25 118.9 . .
C8 C25 H25 118.9 2_667 .
O6 C26 C27 114.7(7) . .
O6 C26 H26A 108.6 . .
C27 C26 H26A 108.6 . .
O6 C26 H26B 108.6 . .
C27 C26 H26B 108.6 . .
H26A C26 H26B 107.6 . .
C26 C27 C28 111.0(8) . .
C26 C27 C30 110.6(7) . .
C28 C27 C30 109.0(8) . .
C26 C27 C29 108.8(7) . .
C28 C27 C29 109.0(10) . .
C30 C27 C29 108.4(7) . .
C27 C28 H28A 109.5 . .
C27 C28 H28B 109.5 . .
H28A C28 H28B 109.5 . .
C27 C28 H28C 109.5 . .
H28A C28 H28C 109.5 . .
H28B C28 H28C 109.5 . .
C27 C29 H29A 109.5 . .
C27 C29 H29B 109.5 . .
H29A C29 H29B 109.5 . .
C27 C29 H29C 109.5 . .
H29A C29 H29C 109.5 . .
H29B C29 H29C 109.5 . .
C27 C30 H30A 109.5 . .
C27 C30 H30B 109.5 . .
H30A C30 H30B 109.5 . .
C27 C30 H30C 109.5 . .
H30A C30 H30C 109.5 . .
H30B C30 H30C 109.5 . .

loop_
_geom_bond_atom_site_label_1
_geom_bond_atom_site_label_2
_geom_bond_distance
_geom_bond_site_symmetry_2
Nb1 O3 1.862(3) .
Nb1 O4 1.871(3) .
Nb1 O6 1.876(4) .
Nb1 O5 1.997(3) .
Nb1 O1 2.002(3) .
Nb1 O2 2.181(3) .
O1 C1 1.342(5) .
O2 C7 1.271(5) 2_667
O3 C10 1.418(6) .
O4 C15 1.374(7) .
O5 C20 1.318(5) .
O6 C26 1.413(8) .
O7 C22 1.354(6) .
O7 C23 1.429(6) .
O8 C3 1.381(6) .
O8 C9 1.408(6) .
C1 C2 1.391(6) .
C1 C6 1.415(6) .
C2 C3 1.375(7) .
C2 H2 0.9500 .
C3 C4 1.379(7) .
C4 C5 1.380(7) .
C4 H4 0.9500 .
C5 C6 1.392(7) .
C5 H5 0.9500 .
C6 C7 1.490(6) .
C7 O2 1.271(5) 2_667
C7 C8 1.434(6) .
C8 C25 1.407(6) 2_667
C8 C20 1.424(6) 2_667
C9 H9A 0.9800 .
C9 H9B 0.9800 .
C9 H9C 0.9800 .
C10 C12 1.506(7) .
C10 H10A 0.9900 .
C10 H10B 0.9900 .
C11 C12 1.519(8) .
C11 H11A 0.9800 .
C11 H11B 0.9800 .
C11 H11C 0.9800 .
C12 C13 1.503(9) .
C12 C14 1.511(9) .
C13 H13A 0.9800 .
C13 H13B 0.9800 .
C13 H13C 0.9800 .
C14 H14A 0.9800 .
C14 H14B 0.9800 .
C14 H14C 0.9800 .
C15 C16 1.454(9) .
C15 H15 0.9500 .
C16 C17 1.443(11) .
C16 C18 1.455(11) .
C16 C19 1.528(10) .
C17 H17A 0.9800 .
C17 H17B 0.9800 .
C17 H17C 0.9800 .
C18 H18A 0.9800 .
C18 H18B 0.9800 .
C18 H18C 0.9800 .
C19 H19A 0.9800 .
C19 H19B 0.9800 .
C19 H19C 0.9800 .
C20 C21 1.393(7) .
C20 C8 1.424(6) 2_667
C21 C22 1.376(7) .
C21 H21 0.9500 .
C22 C24 1.407(7) .
C23 H23A 0.9800 .
C23 H23B 0.9800 .
C23 H23C 0.9800 .
C24 C25 1.356(7) .
C24 H24 0.9500 .
C25 C8 1.407(6) 2_667
C25 H25 0.9500 .
C26 C27 1.436(9) .
C26 H26A 0.9900 .
C26 H26B 0.9900 .
C27 C28 1.439(11) .
C27 C30 1.477(10) .
C27 C29 1.520(11) .
C28 H28A 0.9800 .
C28 H28B 0.9800 .
C28 H28C 0.9800 .
C29 H29A 0.9800 .
C29 H29B 0.9800 .
C29 H29C 0.9800 .
C30 H30A 0.9800 .
C30 H30B 0.9800 .
C30 H30C 0.9800 .
